data_8102171
loop_
_publ_author_name
'Ghadimi, Saied'
'Valmoozi, Ali A. E.'
'Pourayoubi, Mehrdad'

_publ_section_title
;
Crystal structure of N,N-dimethylphosphoramidochloridic acid 4-methylphenyl 
ester, ClP(O)[N(CH~3~)~2~][OC~6~H~4~(CH~3~)]
;
_journal_issue 3
_journal_name_full 'Zeitschrift f\"ur Kristallographie - New Crystal Structures'
_journal_page_first 339
_journal_page_last 340
_journal_volume 222
_journal_year 2007
_chemical_formula_moiety 'C9 H13 Cl N O2 P'
_chemical_formula_structural ClP(O)[N(CH3)2][OC6H4(CH3)]
_chemical_formula_sum 'C9 H13 Cl N O2 P'
_chemical_formula_weight 233.62
_chemical_name_systematic
; 
N,N'-dimethylphosphoramidochloridic acid 4-methyl phenyl ester
;
_space_group_IT_number 2
_symmetry_cell_setting triclinic
_symmetry_space_group_name_Hall '-P 1'
_symmetry_space_group_name_H-M 'P -1'
_atom_sites_solution_hydrogens geom
_atom_sites_solution_primary direct
_atom_sites_solution_secondary difmap
_audit_creation_method SHELXL-97
_cell_angle_alpha 98.111(5)
_cell_angle_beta 97.798(5)
_cell_angle_gamma 105.440(5)
_cell_formula_units_Z 2
_cell_length_a 6.0555(12)
_cell_length_b 6.8582(14)
_cell_length_c 14.370(3)
_cell_measurement_reflns_used 3831
_cell_measurement_temperature 100.0(2)
_cell_measurement_theta_max 29.90
_cell_measurement_theta_min 2.91
_cell_volume 560.0(2)
_computing_cell_refinement 'SAINTPlus, v. 6.2 (Bruker, 2001)'
_computing_data_collection 'APEX2  (Bruker, 2005)'
_computing_data_reduction 'SAINTPlus, v. 6.2 (Bruker, 2001)'
_computing_molecular_graphics 'SHELXTL, v. 6.12 (Sheldrick, 2001)'
_computing_publication_material 'SHELXTL, v. 6.12 (Sheldrick, 2001)'
_computing_structure_refinement 'SHELXTL, v. 6.12 (Sheldrick, 2001)'
_computing_structure_solution 'SHELXTL, v. 6.12 (Sheldrick, 2001)'
_diffrn_ambient_temperature 100.0(2)
_diffrn_measured_fraction_theta_full 0.972
_diffrn_measured_fraction_theta_max 0.972
_diffrn_measurement_device_type 'Bruker SMART APEX II CCD'
_diffrn_measurement_method phi/omega
_diffrn_radiation_monochromator graphite
_diffrn_radiation_source 'fine-focus sealed tube'
_diffrn_radiation_type MoK\a
_diffrn_radiation_wavelength 0.71073
_diffrn_reflns_av_R_equivalents 0.0219
_diffrn_reflns_av_sigmaI/netI 0.0287
_diffrn_reflns_limit_h_max 7
_diffrn_reflns_limit_h_min -7
_diffrn_reflns_limit_k_max 8
_diffrn_reflns_limit_k_min -8
_diffrn_reflns_limit_l_max 18
_diffrn_reflns_limit_l_min -18
_diffrn_reflns_number 5532
_diffrn_reflns_theta_full 27.00
_diffrn_reflns_theta_max 27.00
_diffrn_reflns_theta_min 1.46
_exptl_absorpt_coefficient_mu 0.459
_exptl_absorpt_correction_T_max 0.914
_exptl_absorpt_correction_T_min 0.875
_exptl_absorpt_correction_type multi-scan
_exptl_absorpt_process_details 'SADABS (Sheldrick, 2003)'
_exptl_crystal_colour colorless
_exptl_crystal_density_diffrn 1.385
_exptl_crystal_density_meas ?
_exptl_crystal_density_method 'not measured'
_exptl_crystal_description prism
_exptl_crystal_F_000 244
_exptl_crystal_size_max 0.30
_exptl_crystal_size_mid 0.30
_exptl_crystal_size_min 0.20
_refine_diff_density_max 0.438
_refine_diff_density_min -0.309
_refine_diff_density_rms 0.054
_refine_ls_extinction_method none
_refine_ls_goodness_of_fit_ref 1.001
_refine_ls_hydrogen_treatment constr
_refine_ls_matrix_type full
_refine_ls_number_parameters 130
_refine_ls_number_reflns 2372
_refine_ls_number_restraints 0
_refine_ls_restrained_S_all 1.001
_refine_ls_R_factor_all 0.0374
_refine_ls_R_factor_gt 0.0315
_refine_ls_shift/su_max 0.000
_refine_ls_shift/su_mean 0.000
_refine_ls_structure_factor_coef Fsqd
_refine_ls_weighting_details 'calc w=1/[\s^2^(Fo^2^)+(0.0420P)^2^+0.3100P] where P=(Fo^2^+2Fc^2^)/3'
_refine_ls_weighting_scheme calc
_refine_ls_wR_factor_gt 0.0776
_refine_ls_wR_factor_ref 0.0820
_reflns_number_gt 2076
_reflns_number_total 2372
_reflns_threshold_expression I>2sigma(I)
_cod_data_source_file 1267-2077.cff
_cod_data_source_block Ghadimi_Sample1
_cod_depositor_comments
;
The following automatic conversions were performed:
'_symmetry_cell_setting' value 'Triclinic' changed to 'triclinic'
according to '/home/saulius/struct/CIF-dictionaries/cif_core.dic'
dictionary named 'cif_core.dic' version 2.4.1 from
2010-06-29.

'_exptl_absorpt_correction_type' value 'Multi-scan' changed
to 'multi-scan' according to
'/home/saulius/struct/CIF-dictionaries/cif_core.dic' dictionary named
'cif_core.dic' version 2.4.1 from 2010-06-29.

Automatic conversion script
Id: cif_fix_enum 1555 2011-01-17 13:19:09Z saulius 

The following automatic conversions were performed:

'_exptl_crystal_density_meas' value 'not measured' was changed to '?'
- the value is perceived as not measured.

Automatic conversion script
Id: cif_fix_values 3008 2015-01-20 13:52:24Z robertas 
;
_cod_database_code 8102171

loop_
_symmetry_equiv_pos_as_xyz
'x, y, z'
'-x, -y, -z'

loop_
_atom_site_label
_atom_site_type_symbol
_atom_site_fract_x
_atom_site_fract_y
_atom_site_fract_z
_atom_site_U_iso_or_equiv
_atom_site_adp_type
_atom_site_occupancy
_atom_site_symmetry_multiplicity
_atom_site_Wyckoff_symbol
_atom_site_calc_flag
_atom_site_refinement_flags
_atom_site_disorder_assembly
_atom_site_disorder_group
Cl1 Cl 0.63440(8) 0.20255(6) 0.08801(3) 0.02546(13) Uani 1 2 i d . . .
P1 P 0.87282(7) 0.43169(6) 0.18602(3) 0.01660(12) Uani 1 2 i d . . .
O1 O 1.1024(2) 0.4004(2) 0.19026(9) 0.0289(3) Uani 1 2 i d . . .
O2 O 0.7617(2) 0.42070(17) 0.27927(8) 0.0182(2) Uani 1 2 i d . . .
N1 N 0.8496(2) 0.6497(2) 0.16141(10) 0.0178(3) Uani 1 2 i d . . .
C1 C 0.6834(3) 0.2342(2) 0.31267(11) 0.0165(3) Uani 1 2 i d . . .
C2 C 0.4466(3) 0.1433(2) 0.30007(11) 0.0185(3) Uani 1 2 i d . . .
H2A H 0.3399 0.2018 0.2678 0.022 Uiso 1 2 i calc R . .
C3 C 0.3673(3) -0.0367(3) 0.33583(11) 0.0202(3) Uani 1 2 i d . . .
H3A H 0.2045 -0.1007 0.3279 0.024 Uiso 1 2 i calc R . .
C4 C 0.5220(3) -0.1244(2) 0.38291(11) 0.0201(3) Uani 1 2 i d . . .
C5 C 0.7603(3) -0.0278(3) 0.39361(11) 0.0217(3) Uani 1 2 i d . . .
H5A H 0.8681 -0.0863 0.4251 0.026 Uiso 1 2 i calc R . .
C6 C 0.8435(3) 0.1529(3) 0.35901(11) 0.0201(3) Uani 1 2 i d . . .
H6A H 1.0060 0.2184 0.3671 0.024 Uiso 1 2 i calc R . .
C7 C 0.4349(4) -0.3195(3) 0.42088(13) 0.0273(4) Uani 1 2 i d . . .
H7A H 0.3166 -0.4213 0.3715 0.041 Uiso 1 2 i calc R . .
H7B H 0.3664 -0.2896 0.4772 0.041 Uiso 1 2 i calc R . .
H7C H 0.5652 -0.3745 0.4386 0.041 Uiso 1 2 i calc R . .
C8 C 1.0010(3) 0.7535(3) 0.10036(13) 0.0267(4) Uani 1 2 i d . . .
H8A H 1.0261 0.9024 0.1163 0.040 Uiso 1 2 i calc R . .
H8B H 0.9267 0.7033 0.0331 0.040 Uiso 1 2 i calc R . .
H8C H 1.1511 0.7239 0.1110 0.040 Uiso 1 2 i calc R . .
C9 C 0.6213(3) 0.6876(3) 0.15240(12) 0.0214(3) Uani 1 2 i d . . .
H9A H 0.6419 0.8344 0.1739 0.032 Uiso 1 2 i calc R . .
H9B H 0.5267 0.6073 0.1918 0.032 Uiso 1 2 i calc R . .
H9C H 0.5427 0.6463 0.0854 0.032 Uiso 1 2 i calc R . .

loop_
_atom_site_aniso_label
_atom_site_aniso_U_11
_atom_site_aniso_U_22
_atom_site_aniso_U_33
_atom_site_aniso_U_23
_atom_site_aniso_U_13
_atom_site_aniso_U_12
Cl1 0.0396(3) 0.0171(2) 0.0176(2) 0.00311(14) 0.00306(16) 0.00585(17)
P1 0.0189(2) 0.0165(2) 0.0177(2) 0.00734(15) 0.00463(15) 0.00795(16)
O1 0.0251(7) 0.0359(7) 0.0369(7) 0.0201(6) 0.0113(5) 0.0180(6)
O2 0.0256(6) 0.0139(5) 0.0172(5) 0.0059(4) 0.0057(4) 0.0069(5)
N1 0.0191(7) 0.0151(6) 0.0219(7) 0.0083(5) 0.0055(5) 0.0063(5)
C1 0.0234(8) 0.0133(7) 0.0145(7) 0.0048(5) 0.0049(6) 0.0062(6)
C2 0.0233(8) 0.0177(8) 0.0181(7) 0.0048(6) 0.0051(6) 0.0106(7)
C3 0.0216(8) 0.0192(8) 0.0206(8) 0.0039(6) 0.0070(6) 0.0054(7)
C4 0.0310(9) 0.0161(7) 0.0152(7) 0.0040(6) 0.0073(6) 0.0083(7)
C5 0.0291(9) 0.0213(8) 0.0186(8) 0.0078(6) 0.0032(6) 0.0123(7)
C6 0.0193(8) 0.0229(8) 0.0195(8) 0.0063(6) 0.0027(6) 0.0076(7)
C7 0.0422(11) 0.0188(8) 0.0235(9) 0.0085(7) 0.0101(7) 0.0090(8)
C8 0.0258(9) 0.0280(9) 0.0313(9) 0.0178(7) 0.0103(7) 0.0075(7)
C9 0.0239(9) 0.0208(8) 0.0247(8) 0.0087(6) 0.0067(6) 0.0119(7)

loop_
_atom_type_symbol
_atom_type_description
_atom_type_scat_dispersion_real
_atom_type_scat_dispersion_imag
_atom_type_scat_source
C C 0.0033 0.0016 'International Tables Vol C Tables 4.2.6.8 and 6.1.1.4'
H H 0.0000 0.0000 'International Tables Vol C Tables 4.2.6.8 and 6.1.1.4'
N N 0.0061 0.0033 'International Tables Vol C Tables 4.2.6.8 and 6.1.1.4'
O O 0.0106 0.0060 'International Tables Vol C Tables 4.2.6.8 and 6.1.1.4'
P P 0.1023 0.0942 'International Tables Vol C Tables 4.2.6.8 and 6.1.1.4'
Cl Cl 0.1484 0.1585 'International Tables Vol C Tables 4.2.6.8 and 6.1.1.4'

loop_
_geom_angle_atom_site_label_1
_geom_angle_atom_site_label_2
_geom_angle_atom_site_label_3
_geom_angle
_geom_angle_site_symmetry_1
_geom_angle_site_symmetry_3
_geom_angle_publ_flag
O1 P1 O2 117.24(7) . . ?
O1 P1 N1 116.53(7) . . ?
O2 P1 N1 101.71(7) . . ?
O1 P1 Cl1 109.85(6) . . ?
O2 P1 Cl1 102.39(5) . . ?
N1 P1 Cl1 107.81(6) . . ?
C1 O2 P1 122.32(10) . . ?
C9 N1 C8 113.91(13) . . ?
C9 N1 P1 119.22(11) . . ?
C8 N1 P1 118.98(12) . . ?
C2 C1 C6 122.29(15) . . ?
C2 C1 O2 117.94(14) . . ?
C6 C1 O2 119.74(15) . . ?
C1 C2 C3 118.43(15) . . ?
C1 C2 H2A 120.8 . . ?
C3 C2 H2A 120.8 . . ?
C4 C3 C2 121.33(16) . . ?
C4 C3 H3A 119.3 . . ?
C2 C3 H3A 119.3 . . ?
C3 C4 C5 118.32(15) . . ?
C3 C4 C7 121.02(16) . . ?
C5 C4 C7 120.66(15) . . ?
C6 C5 C4 121.34(15) . . ?
C6 C5 H5A 119.3 . . ?
C4 C5 H5A 119.3 . . ?
C1 C6 C5 118.29(16) . . ?
C1 C6 H6A 120.9 . . ?
C5 C6 H6A 120.9 . . ?
C4 C7 H7A 109.5 . . ?
C4 C7 H7B 109.5 . . ?
H7A C7 H7B 109.5 . . ?
C4 C7 H7C 109.5 . . ?
H7A C7 H7C 109.5 . . ?
H7B C7 H7C 109.5 . . ?
N1 C8 H8A 109.5 . . ?
N1 C8 H8B 109.5 . . ?
H8A C8 H8B 109.5 . . ?
N1 C8 H8C 109.5 . . ?
H8A C8 H8C 109.5 . . ?
H8B C8 H8C 109.5 . . ?
N1 C9 H9A 109.5 . . ?
N1 C9 H9B 109.5 . . ?
H9A C9 H9B 109.5 . . ?
N1 C9 H9C 109.5 . . ?
H9A C9 H9C 109.5 . . ?
H9B C9 H9C 109.5 . . ?

loop_
_geom_bond_atom_site_label_1
_geom_bond_atom_site_label_2
_geom_bond_distance
_geom_bond_site_symmetry_2
_geom_bond_publ_flag
Cl1 P1 2.0380(6) . ?
P1 O1 1.4568(13) . ?
P1 O2 1.5812(12) . ?
P1 N1 1.6212(14) . ?
O2 C1 1.4155(18) . ?
N1 C9 1.466(2) . ?
N1 C8 1.471(2) . ?
C1 C2 1.378(2) . ?
C1 C6 1.383(2) . ?
C2 C3 1.396(2) . ?
C2 H2A 0.9500 . ?
C3 C4 1.392(2) . ?
C3 H3A 0.9500 . ?
C4 C5 1.395(3) . ?
C4 C7 1.508(2) . ?
C5 C6 1.395(2) . ?
C5 H5A 0.9500 . ?
C6 H6A 0.9500 . ?
C7 H7A 0.9800 . ?
C7 H7B 0.9800 . ?
C7 H7C 0.9800 . ?
C8 H8A 0.9800 . ?
C8 H8B 0.9800 . ?
C8 H8C 0.9800 . ?
C9 H9A 0.9800 . ?
C9 H9B 0.9800 . ?
C9 H9C 0.9800 . ?

loop_
_geom_torsion_atom_site_label_1
_geom_torsion_atom_site_label_2
_geom_torsion_atom_site_label_3
_geom_torsion_atom_site_label_4
_geom_torsion
_geom_torsion_site_symmetry_1
_geom_torsion_site_symmetry_2
_geom_torsion_site_symmetry_3
_geom_torsion_site_symmetry_4
_geom_torsion_publ_flag
O1 P1 O2 C1 -69.80(14) . . . . ?
N1 P1 O2 C1 161.90(12) . . . . ?
Cl1 P1 O2 C1 50.48(12) . . . . ?
O1 P1 N1 C9 177.63(11) . . . . ?
O2 P1 N1 C9 -53.61(13) . . . . ?
Cl1 P1 N1 C9 53.65(12) . . . . ?
O1 P1 N1 C8 30.43(16) . . . . ?
O2 P1 N1 C8 159.18(13) . . . . ?
Cl1 P1 N1 C8 -93.55(13) . . . . ?
P1 O2 C1 C2 -105.81(15) . . . . ?
P1 O2 C1 C6 76.24(17) . . . . ?
C6 C1 C2 C3 0.2(2) . . . . ?
O2 C1 C2 C3 -177.71(13) . . . . ?
C1 C2 C3 C4 -0.2(2) . . . . ?
C2 C3 C4 C5 -0.1(2) . . . . ?
C2 C3 C4 C7 -179.67(15) . . . . ?
C3 C4 C5 C6 0.5(2) . . . . ?
C7 C4 C5 C6 -179.91(15) . . . . ?
C2 C1 C6 C5 0.2(2) . . . . ?
O2 C1 C6 C5 178.07(14) . . . . ?
C4 C5 C6 C1 -0.6(2) . . . . ?

loop_
_cod_related_entry_id
_cod_related_entry_database
_cod_related_entry_code
1 ChemSpider 8761112
